data_4511855
loop_
_publ_author_name
'Nath, Jayanta K.'
'Mondal, Abhishake'
'Powell, Annie K.'
'Baruah, Jubaraj B.'

_publ_section_title
;
 Structures, Magnetic Properties, and Photoluminescence of Dicarboxylate
 Coordination Polymers of Mn, Co, Ni, Cu
 HavingN-(4-Pyridylmethyl)-1,8-naphthalimide
;
_journal_issue 9
_journal_name_full 'Crystal Growth &amp; Design'
_journal_page_first 4735
_journal_paper_doi 10.1021/cg500882z
_journal_volume 14
_journal_year 2014
_chemical_formula_sum 'C126 H101 Cu3 N12 O27'
_chemical_formula_weight 2405.85
_chemical_name_systematic
;
 ?
;
_space_group_IT_number 2
_symmetry_cell_setting triclinic
_symmetry_space_group_name_Hall '-P 1'
_symmetry_space_group_name_H-M 'P -1'
_atom_sites_solution_hydrogens geom
_atom_sites_solution_primary direct
_atom_sites_solution_secondary difmap
_audit_creation_method SHELXL-97
_cell_angle_alpha 65.116(3)
_cell_angle_beta 83.339(3)
_cell_angle_gamma 69.993(3)
_cell_formula_units_Z 2
_cell_length_a 17.0180(5)
_cell_length_b 17.8705(7)
_cell_length_c 20.8120(7)
_cell_measurement_temperature 296(2)
_cell_volume 5392.3(4)
_computing_structure_refinement 'SHELXL-97 (Sheldrick, 2008)'
_diffrn_ambient_temperature 296(2)
_diffrn_measured_fraction_theta_full 0.998
_diffrn_measured_fraction_theta_max 0.998
_diffrn_radiation_monochromator graphite
_diffrn_radiation_source 'fine-focus sealed tube'
_diffrn_radiation_type MoK\a
_diffrn_radiation_wavelength 0.71073
_diffrn_reflns_av_R_equivalents 0.0000
_diffrn_reflns_av_sigmaI/netI 0.0606
_diffrn_reflns_limit_h_max 22
_diffrn_reflns_limit_h_min -17
_diffrn_reflns_limit_k_max 23
_diffrn_reflns_limit_k_min -23
_diffrn_reflns_limit_l_max 27
_diffrn_reflns_limit_l_min -23
_diffrn_reflns_number 47361
_diffrn_reflns_theta_full 28.77
_diffrn_reflns_theta_max 28.77
_diffrn_reflns_theta_min 2.96
_exptl_absorpt_coefficient_mu 0.674
_exptl_absorpt_correction_type none
_exptl_crystal_colour blue
_exptl_crystal_density_diffrn 1.479
_exptl_crystal_density_method 'not measured'
_exptl_crystal_description Plate
_exptl_crystal_F_000 2476
_exptl_crystal_size_max 0.32
_exptl_crystal_size_mid 0.28
_exptl_crystal_size_min 0.25
_refine_diff_density_max 0.876
_refine_diff_density_min -0.735
_refine_diff_density_rms 0.071
_refine_ls_extinction_method none
_refine_ls_goodness_of_fit_ref 1.072
_refine_ls_hydrogen_treatment constr
_refine_ls_matrix_type full
_refine_ls_number_parameters 1514
_refine_ls_number_reflns 28001
_refine_ls_number_restraints 0
_refine_ls_restrained_S_all 1.072
_refine_ls_R_factor_all 0.1032
_refine_ls_R_factor_gt 0.0640
_refine_ls_shift/su_max 0.000
_refine_ls_shift/su_mean 0.000
_refine_ls_structure_factor_coef Fsqd
_refine_ls_weighting_details 'calc w=1/[\s^2^(Fo^2^)+(0.0694P)^2^+3.9965P] where P=(Fo^2^+2Fc^2^)/3'
_refine_ls_weighting_scheme calc
_refine_ls_wR_factor_gt 0.1565
_refine_ls_wR_factor_ref 0.1847
_reflns_number_gt 25971
_reflns_number_total 28001
_reflns_threshold_expression >2\s(I)
_cod_data_source_file cg500882z_si_008.cif
_cod_data_source_block Complex7
_cod_depositor_comments
;
The following automatic conversions were performed:

'_symmetry_cell_setting' value 'Triclinic' changed to 'triclinic'
according to
/home/saulius/struct/COD-crude-data--automatic-downloads/rss-feeds/ACS/lib/dictionaries/cif_core.dic
dictionary named 'cif_core.dic' version 2.4.2 from 2011-04-26.

Automatic conversion script
Id: cif_fix_values 2281 2013-09-26 08:29:07Z andrius 

 Adding full bibliography for 4511850--4511856.cif.
;
_cod_original_cell_volume 5392.3(3)
_cod_original_sg_symbol_H-M P-1
_cod_database_code 4511855

loop_
_symmetry_equiv_pos_as_xyz
'x, y, z'
'-x, -y, -z'

loop_
_atom_site_label
_atom_site_type_symbol
_atom_site_fract_x
_atom_site_fract_y
_atom_site_fract_z
_atom_site_U_iso_or_equiv
_atom_site_adp_type
_atom_site_occupancy
_atom_site_symmetry_multiplicity
_atom_site_calc_flag
_atom_site_refinement_flags
Cu1 Cu -0.01959(2) -0.22616(2) 1.231498(17) 0.03397(10) Uani 1 1 d .
Cu2 Cu 0.32369(3) 0.08331(2) 0.899543(17) 0.03835(11) Uani 1 1 d .
Cu3 Cu 0.69514(3) 0.41904(3) 0.593603(18) 0.04840(13) Uani 1 1 d .
O3 O -0.10516(13) -0.28465(13) 1.25298(10) 0.0406(5) Uani 1 1 d .
O10 O 0.23704(13) 0.02676(13) 0.91287(10) 0.0407(5) Uani 1 1 d .
O5 O -0.11381(14) -0.08305(12) 1.19091(9) 0.0440(5) Uani 1 1 d .
O6 O 0.08441(14) -0.19774(14) 1.22102(10) 0.0470(6) Uani 1 1 d .
N1 N -0.02290(16) -0.24090(16) 1.33319(11) 0.0350(6) Uani 1 1 d .
O18 O 0.42401(14) 0.11623(15) 0.89280(10) 0.0493(6) Uani 1 1 d .
N5 N 0.30476(16) 0.07900(15) 0.99860(11) 0.0352(6) Uani 1 1 d .
N3 N -0.00652(15) -0.22235(15) 1.13159(11) 0.0321(5) Uani 1 1 d .
N7 N 0.34583(17) 0.08119(16) 0.80272(12) 0.0386(6) Uani 1 1 d .
N9 N 0.68663(18) 0.42846(17) 0.68744(12) 0.0416(6) Uani 1 1 d .
O20 O 0.59655(17) 0.38192(16) 0.61505(11) 0.0616(7) Uani 1 1 d .
O14 O 0.21528(14) 0.22326(14) 0.86009(11) 0.0535(6) Uani 1 1 d .
H14 H 0.2358 0.2615 0.8524 0.080 Uiso 1 1 calc R
N8 N 0.39164(17) 0.00072(16) 0.59112(12) 0.0402(6) Uani 1 1 d .
O15 O 0.25180(15) 0.03276(15) 0.59991(12) 0.0576(6) Uani 1 1 d .
N11 N 0.69981(18) 0.41384(16) 0.49856(12) 0.0406(6) Uani 1 1 d .
O4 O 0.00342(16) -0.40473(15) 1.29121(11) 0.0579(6) Uani 1 1 d .
O11 O 0.34859(16) -0.08450(15) 0.96560(13) 0.0619(7) Uani 1 1 d .
O23 O 0.58441(17) 0.40683(18) 0.27341(12) 0.0707(7) Uani 1 1 d .
N2 N -0.08485(18) -0.20631(16) 1.56574(12) 0.0412(6) Uani 1 1 d .
N4 N 0.10075(18) -0.30465(17) 0.92323(12) 0.0450(7) Uani 1 1 d .
O22 O 0.79167(16) 0.47083(16) 0.89919(12) 0.0622(7) Uani 1 1 d .
N12 N 0.72506(19) 0.37163(17) 0.27091(12) 0.0445(7) Uani 1 1 d .
N6 N 0.23789(19) 0.12479(17) 1.22641(12) 0.0467(7) Uani 1 1 d .
O9 O 0.22786(16) -0.29451(15) 0.93308(11) 0.0602(7) Uani 1 1 d .
O25 O 0.78165(18) 0.4776(2) 0.56075(13) 0.0695(8) Uani 1 1 d .
N10 N 0.65265(18) 0.49479(17) 0.90679(12) 0.0435(7) Uani 1 1 d .
O13 O 0.37713(17) 0.10092(18) 1.22843(12) 0.0711(7) Uani 1 1 d .
O1 O -0.21915(16) -0.20119(16) 1.56268(11) 0.0615(7) Uani 1 1 d .
O2 O 0.04908(16) -0.20914(17) 1.56279(13) 0.0704(7) Uani 1 1 d .
O16 O 0.53237(16) -0.03447(17) 0.58977(13) 0.0700(8) Uani 1 1 d .
O21 O 0.51240(17) 0.52042(17) 0.90978(13) 0.0726(8) Uani 1 1 d .
O26 O 0.6638(3) 0.5794(2) 0.51894(17) 0.0969(12) Uani 1 1 d .
O8 O -0.02584(17) -0.3210(2) 0.92735(13) 0.0800(9) Uani 1 1 d .
O24 O 0.86603(16) 0.33573(17) 0.27076(12) 0.0655(7) Uani 1 1 d .
O12 O 0.09921(17) 0.14836(16) 1.22181(12) 0.0673(7) Uani 1 1 d .
O27 O 0.81158(17) 0.26524(17) 0.64280(12) 0.0728(8) Uani 1 1 d .
O17 O 0.35605(18) 0.25774(19) 0.84823(17) 0.0901(10) Uani 1 1 d .
O7 O 0.03289(18) -0.05721(18) 1.15179(14) 0.0769(9) Uani 1 1 d .
C40 C 0.2277(2) -0.4156(2) 0.91358(13) 0.0369(7) Uani 1 1 d .
C120 C 0.7366(2) 0.2247(2) 0.24714(14) 0.0456(8) Uani 1 1 d .
C28 C -0.0256(2) -0.1491(2) 1.07243(15) 0.0484(8) Uani 1 1 d .
H28 H -0.0536 -0.0965 1.0763 0.058 Uiso 1 1 calc R
C36 C 0.1782(2) -0.4624(2) 0.90775(13) 0.0397(8) Uani 1 1 d .
O19 O 0.6672(2) 0.2418(2) 0.65151(18) 0.1018(11) Uani 1 1 d .
C102 C 0.6298(2) 0.6459(2) 0.92817(13) 0.0385(8) Uani 1 1 d .
C71 C 0.3843(2) 0.0838(2) 0.59445(15) 0.0461(8) Uani 1 1 d .
H71A H 0.3374 0.1296 0.5641 0.055 Uiso 1 1 calc R
H71B H 0.4345 0.0986 0.5760 0.055 Uiso 1 1 calc R
C68 C 0.3719(2) 0.08130(19) 0.66793(15) 0.0381(7) Uani 1 1 d .
C13 C -0.1385(2) -0.0533(2) 1.58991(14) 0.0416(8) Uani 1 1 d .
C31 C 0.0906(2) -0.4328(2) 0.91364(15) 0.0481(9) Uani 1 1 d .
C8 C -0.1976(2) -0.0897(2) 1.58474(13) 0.0389(7) Uani 1 1 d .
C92 C 0.6733(2) 0.42174(19) 0.82427(15) 0.0396(8) Uani 1 1 d .
C113 C 0.7181(2) 0.4499(2) 0.28120(15) 0.0529(9) Uani 1 1 d .
H11A H 0.6690 0.4968 0.2551 0.064 Uiso 1 1 calc R
H11B H 0.7667 0.4677 0.2620 0.064 Uiso 1 1 calc R
C82 C 0.4770(2) -0.1320(2) 0.57673(14) 0.0432(8) Uani 1 1 d .
C111 C 0.7789(2) 0.3826(2) 0.40532(15) 0.0434(8) Uani 1 1 d .
H111 H 0.8292 0.3538 0.3905 0.052 Uiso 1 1 calc R
C106 C 0.7106(2) 0.5962(2) 0.91809(14) 0.0397(8) Uani 1 1 d .
C52 C 0.2281(2) 0.1155(2) 1.01793(15) 0.0420(8) Uani 1 1 d .
H52 H 0.1852 0.1483 0.9835 0.050 Uiso 1 1 calc R
C1 C 0.0235(2) -0.3129(2) 1.38443(15) 0.0415(7) Uani 1 1 d .
H1 H 0.0633 -0.3550 1.3720 0.050 Uiso 1 1 calc R
C51 C 0.2104(2) 0.1061(2) 1.08695(15) 0.0454(8) Uani 1 1 d .
H51 H 0.1566 0.1323 1.0985 0.054 Uiso 1 1 calc R
C110 C 0.7120(2) 0.4355(2) 0.35797(15) 0.0423(8) Uani 1 1 d .
C124 C 0.8101(2) 0.2389(2) 0.25558(15) 0.0448(8) Uani 1 1 d .
C78 C 0.4035(2) -0.1487(2) 0.57208(13) 0.0398(8) Uani 1 1 d .
C73 C 0.3244(2) -0.0942(2) 0.58033(14) 0.0390(8) Uani 1 1 d .
C17 C -0.0529(2) -0.0929(2) 1.58350(15) 0.0459(8) Uani 1 1 d .
C70 C 0.4178(2) 0.0320(2) 0.78750(16) 0.0463(8) Uani 1 1 d .
H70 H 0.4593 -0.0029 0.8229 0.056 Uiso 1 1 calc R
C7 C -0.1706(2) -0.1688(2) 1.57076(14) 0.0414(8) Uani 1 1 d .
C5 C -0.0769(2) -0.18122(19) 1.35316(15) 0.0436(8) Uani 1 1 d .
H5 H -0.1090 -0.1294 1.3182 0.052 Uiso 1 1 calc R
C41 C 0.1883(2) -0.3354(2) 0.92441(14) 0.0398(8) Uani 1 1 d .
C60 C 0.2070(2) 0.2737(2) 1.25225(14) 0.0442(8) Uani 1 1 d .
C95 C 0.6661(2) 0.4126(2) 0.90035(15) 0.0491(9) Uani 1 1 d .
H95A H 0.6199 0.3912 0.9214 0.059 Uiso 1 1 calc R
H95B H 0.7168 0.3695 0.9269 0.059 Uiso 1 1 calc R
C112 C 0.7706(2) 0.37295(19) 0.47516(15) 0.0413(8) Uani 1 1 d .
H112 H 0.8159 0.3367 0.5068 0.050 Uiso 1 1 calc R
C27 C -0.0059(2) -0.1477(2) 1.00617(15) 0.0474(8) Uani 1 1 d .
H27 H -0.0211 -0.0950 0.9664 0.057 Uiso 1 1 calc R
C48 C 0.3652(2) 0.0334(2) 1.04812(15) 0.0441(8) Uani 1 1 d .
H48 H 0.4187 0.0083 1.0353 0.053 Uiso 1 1 calc R
C72 C 0.3174(2) -0.0165(2) 0.59167(15) 0.0407(8) Uani 1 1 d .
C69 C 0.4330(2) 0.0310(2) 0.72104(16) 0.0474(8) Uani 1 1 d .
H69 H 0.4842 -0.0036 0.7122 0.057 Uiso 1 1 calc R
C115 C 0.6583(2) 0.2815(2) 0.25050(15) 0.0472(9) Uani 1 1 d .
C19 C -0.0724(2) -0.3675(2) 1.28474(15) 0.0450(9) Uani 1 1 d .
C100 C 0.5371(3) 0.7667(2) 0.95389(17) 0.0596(10) Uani 1 1 d .
H100 H 0.5287 0.8160 0.9623 0.071 Uiso 1 1 calc R
C12 C -0.1663(3) 0.0236(2) 1.60270(15) 0.0529(10) Uani 1 1 d .
C24 C 0.0324(2) -0.29553(19) 1.12381(14) 0.0395(7) Uani 1 1 d .
H24 H 0.0450 -0.3476 1.1642 0.047 Uiso 1 1 calc R
C50 C 0.2735(2) 0.0574(2) 1.13854(15) 0.0429(8) Uani 1 1 d .
C26 C 0.0355(2) -0.2228(2) 0.99854(14) 0.0386(7) Uani 1 1 d .
C55 C 0.1396(2) 0.2510(2) 1.24276(15) 0.0459(8) Uani 1 1 d .
C4 C -0.0876(2) -0.19187(19) 1.42235(14) 0.0455(8) Uani 1 1 d .
H4 H -0.1260 -0.1478 1.4334 0.055 Uiso 1 1 calc R
C97 C 0.5601(2) 0.6212(2) 0.92715(15) 0.0446(8) Uani 1 1 d .
C46 C 0.2192(2) -0.1127(2) 0.97711(18) 0.0647(11) Uani 1 1 d .
H46A H 0.1630 -0.0789 0.9569 0.078 Uiso 1 1 calc R
H46B H 0.2411 -0.1589 0.9606 0.078 Uiso 1 1 calc R
C39 C 0.3130(2) -0.4465(2) 0.90914(14) 0.0438(8) Uani 1 1 d .
H39 H 0.3456 -0.4163 0.9134 0.053 Uiso 1 1 calc R
C125 C 0.8053(2) 0.3175(2) 0.26629(15) 0.0471(8) Uani 1 1 d .
C35 C 0.2175(3) -0.5390(2) 0.89729(15) 0.0484(9) Uani 1 1 d .
C6 C -0.0552(2) -0.2857(2) 1.55301(15) 0.0506(9) Uani 1 1 d .
H6A H -0.0957 -0.3165 1.5705 0.061 Uiso 1 1 calc R
H6B H -0.0029 -0.3234 1.5794 0.061 Uiso 1 1 calc R
C107 C 0.7234(2) 0.5170(2) 0.90713(15) 0.0453(8) Uani 1 1 d .
C83 C 0.4710(2) -0.0536(2) 0.58667(15) 0.0452(8) Uani 1 1 d .
C3 C -0.0420(2) -0.26750(19) 1.47521(14) 0.0389(7) Uani 1 1 d .
C77 C 0.4092(3) -0.2223(2) 0.55938(15) 0.0508(9) Uani 1 1 d .
C101 C 0.6179(2) 0.7198(2) 0.94195(15) 0.0474(9) Uani 1 1 d .
C96 C 0.5707(2) 0.5434(2) 0.91364(15) 0.0476(9) Uani 1 1 d .
C66 C 0.2874(2) 0.1292(2) 0.75188(16) 0.0491(8) Uani 1 1 d .
H66 H 0.2367 0.1635 0.7618 0.059 Uiso 1 1 calc R
C2 C 0.0157(2) -0.3284(2) 1.45520(15) 0.0455(8) Uani 1 1 d .
H2 H 0.0494 -0.3800 1.4893 0.055 Uiso 1 1 calc R
C74 C 0.2530(2) -0.1121(2) 0.57720(15) 0.0503(9) Uani 1 1 d .
H74 H 0.2014 -0.0767 0.5846 0.060 Uiso 1 1 calc R
C64 C 0.2904(2) 0.2228(2) 1.24889(15) 0.0489(9) Uani 1 1 d .
C25 C 0.0552(2) -0.2992(2) 1.05971(15) 0.0451(8) Uani 1 1 d .
H25 H 0.0837 -0.3525 1.0572 0.054 Uiso 1 1 calc R
C18 C -0.0237(2) -0.1726(2) 1.57011(15) 0.0476(8) Uani 1 1 d .
C98 C 0.4817(3) 0.6688(2) 0.93910(17) 0.0607(10) Uani 1 1 d .
H98 H 0.4356 0.6527 0.9376 0.073 Uiso 1 1 calc R
C79 C 0.4883(3) -0.2765(2) 0.55218(18) 0.0641(11) Uani 1 1 d .
H79 H 0.4930 -0.3243 0.5428 0.077 Uiso 1 1 calc R
C20 C -0.1340(3) -0.4182(2) 1.31542(18) 0.0696(13) Uani 1 1 d .
H20A H -0.1722 -0.4029 1.2773 0.084 Uiso 1 1 calc R
H20B H -0.1025 -0.4798 1.3308 0.084 Uiso 1 1 calc R
C123 C 0.8870(3) 0.1806(2) 0.25385(16) 0.0596(10) Uani 1 1 d .
H123 H 0.9352 0.1905 0.2601 0.072 Uiso 1 1 calc R
C47 C 0.2732(2) -0.0540(2) 0.95014(17) 0.0464(8) Uani 1 1 d .
C29 C 0.0602(2) -0.2198(2) 0.92602(15) 0.0561(10) Uani 1 1 d .
H29A H 0.0104 -0.1896 0.8952 0.067 Uiso 1 1 calc R
H29B H 0.0978 -0.1857 0.9073 0.067 Uiso 1 1 calc R
C76 C 0.3335(3) -0.2361(2) 0.55409(17) 0.0617(11) Uani 1 1 d .
H76 H 0.3360 -0.2830 0.5442 0.074 Uiso 1 1 calc R
C114 C 0.6507(2) 0.3574(2) 0.26573(15) 0.0501(9) Uani 1 1 d .
C38 C 0.3513(2) -0.5227(2) 0.89834(15) 0.0563(10) Uani 1 1 d .
H38 H 0.4091 -0.5425 0.8949 0.068 Uiso 1 1 calc R
C90 C 0.6144(2) 0.4626(2) 0.71193(17) 0.0567(9) Uani 1 1 d .
H90 H 0.5670 0.4892 0.6822 0.068 Uiso 1 1 calc R
C81 C 0.5532(2) -0.1872(2) 0.57087(16) 0.0562(9) Uani 1 1 d .
H81 H 0.6017 -0.1763 0.5749 0.067 Uiso 1 1 calc R
C103 C 0.6899(3) 0.7415(2) 0.94494(16) 0.0580(10) Uani 1 1 d .
H103 H 0.6837 0.7895 0.9545 0.070 Uiso 1 1 calc R
C56 C 0.0595(2) 0.3012(2) 1.24547(17) 0.0575(10) Uani 1 1 d .
H56 H 0.0152 0.2855 1.2390 0.069 Uiso 1 1 calc R
C37 C 0.3048(3) -0.5680(2) 0.89278(15) 0.0590(10) Uani 1 1 d .
H37 H 0.3311 -0.6189 0.8859 0.071 Uiso 1 1 calc R
C109 C 0.6386(2) 0.4751(2) 0.38350(16) 0.0517(9) Uani 1 1 d .
H109 H 0.5917 0.5103 0.3535 0.062 Uiso 1 1 calc R
C67 C 0.2982(2) 0.1306(2) 0.68443(16) 0.0492(8) Uani 1 1 d .
H67 H 0.2551 0.1652 0.6503 0.059 Uiso 1 1 calc R
C54 C 0.1552(2) 0.1723(2) 1.22954(15) 0.0484(9) Uani 1 1 d .
C105 C 0.7781(2) 0.6206(2) 0.92028(14) 0.0502(9) Uani 1 1 d .
H105 H 0.8314 0.5885 0.9125 0.060 Uiso 1 1 calc R
C53 C 0.2564(2) 0.0439(2) 1.21508(15) 0.0578(10) Uani 1 1 d .
H53A H 0.2093 0.0223 1.2301 0.069 Uiso 1 1 calc R
H53B H 0.3048 -0.0002 1.2445 0.069 Uiso 1 1 calc R
C59 C 0.1914(3) 0.3490(2) 1.26526(16) 0.0535(9) Uani 1 1 d .
C30 C 0.0491(2) -0.3509(3) 0.92220(16) 0.0525(9) Uani 1 1 d .
C49 C 0.3524(2) 0.0213(2) 1.11822(15) 0.0464(8) Uani 1 1 d .
H49 H 0.3966 -0.0110 1.1514 0.056 Uiso 1 1 calc R
C121 C 0.8227(3) 0.0928(2) 0.23394(17) 0.0705(12) Uani 1 1 d .
H121 H 0.8275 0.0435 0.2268 0.085 Uiso 1 1 calc R
C91 C 0.6054(2) 0.4610(2) 0.77893(16) 0.0528(9) Uani 1 1 d .
H91 H 0.5532 0.4867 0.7933 0.063 Uiso 1 1 calc R
C80 C 0.5585(3) -0.2598(3) 0.55884(18) 0.0706(11) Uani 1 1 d .
H80 H 0.6108 -0.2973 0.5553 0.085 Uiso 1 1 calc R
C65 C 0.3068(2) 0.1467(2) 1.23390(15) 0.0501(9) Uani 1 1 d .
C9 C -0.2807(2) -0.0510(2) 1.59105(15) 0.0522(9) Uani 1 1 d .
H9 H -0.3193 -0.0753 1.5872 0.063 Uiso 1 1 calc R
C104 C 0.7666(3) 0.6943(2) 0.93428(16) 0.0561(10) Uani 1 1 d .
H104 H 0.8126 0.7104 0.9361 0.067 Uiso 1 1 calc R
C119 C 0.7438(3) 0.1499(2) 0.23528(16) 0.0564(10) Uani 1 1 d .
C99 C 0.4713(3) 0.7409(2) 0.95337(18) 0.0676(11) Uani 1 1 d .
H99 H 0.4183 0.7718 0.9627 0.081 Uiso 1 1 calc R
C16 C 0.0044(3) -0.0570(3) 1.58887(17) 0.0657(11) Uani 1 1 d .
H16 H 0.0611 -0.0832 1.5847 0.079 Uiso 1 1 calc R
C42 C 0.0914(3) -0.1239(3) 1.18015(17) 0.0552(10) Uani 1 1 d .
C10 C -0.3082(3) 0.0249(3) 1.60322(16) 0.0646(11) Uani 1 1 d .
H10 H -0.3650 0.0508 1.6075 0.077 Uiso 1 1 calc R
C85 C 0.5028(2) 0.2132(2) 0.85574(17) 0.0599(10) Uani 1 1 d .
H85A H 0.5484 0.1583 0.8728 0.072 Uiso 1 1 calc R
H85B H 0.5047 0.2455 0.8828 0.072 Uiso 1 1 calc R
C108 C 0.6353(2) 0.4621(2) 0.45398(16) 0.0506(9) Uani 1 1 d .
H108 H 0.5851 0.4886 0.4706 0.061 Uiso 1 1 calc R
C11 C -0.2530(3) 0.0610(2) 1.60880(16) 0.0660(11) Uani 1 1 d .
H11 H -0.2723 0.1116 1.6168 0.079 Uiso 1 1 calc R
C94 C 0.7528(2) 0.3927(2) 0.73118(17) 0.0546(9) Uani 1 1 d .
H94 H 0.8048 0.3699 0.7149 0.066 Uiso 1 1 calc R
C84 C 0.4199(2) 0.1957(3) 0.86661(18) 0.0521(9) Uani 1 1 d .
C58 C 0.1067(3) 0.3993(2) 1.26726(17) 0.0699(12) Uani 1 1 d .
H58 H 0.0948 0.4495 1.2752 0.084 Uiso 1 1 calc R
C93 C 0.7486(2) 0.3877(2) 0.79917(17) 0.0554(9) Uani 1 1 d .
H93 H 0.7968 0.3611 0.8279 0.066 Uiso 1 1 calc R
C32 C 0.0442(3) -0.4799(3) 0.91012(18) 0.0757(14) Uani 1 1 d .
H32 H -0.0135 -0.4613 0.9150 0.091 Uiso 1 1 calc R
C75 C 0.2576(3) -0.1838(2) 0.56291(16) 0.0572(10) Uani 1 1 d .
H75 H 0.2091 -0.1952 0.5596 0.069 Uiso 1 1 calc R
C43 C 0.1815(2) -0.1220(3) 1.16731(18) 0.0822(15) Uani 1 1 d .
H43A H 0.1885 -0.0809 1.1834 0.099 Uiso 1 1 calc R
H43B H 0.2197 -0.1793 1.1954 0.099 Uiso 1 1 calc R
C34 C 0.1667(3) -0.5850(3) 0.89261(18) 0.0750(14) Uani 1 1 d .
H34 H 0.1913 -0.6355 0.8849 0.090 Uiso 1 1 calc R
C62 C 0.3387(3) 0.3201(3) 1.2723(2) 0.0753(13) Uani 1 1 d .
H61 H 0.3831 0.3354 1.2791 0.090 Uiso 1 1 calc R
C89 C 0.6016(3) 0.3039(3) 0.63751(19) 0.0582(10) Uani 1 1 d .
C122 C 0.8937(3) 0.1073(2) 0.24293(18) 0.0718(12) Uani 1 1 d .
H122 H 0.9461 0.0684 0.2417 0.086 Uiso 1 1 calc R
C63 C 0.3549(3) 0.2457(3) 1.25917(17) 0.0658(11) Uani 1 1 d .
H62 H 0.4098 0.2118 1.2574 0.079 Uiso 1 1 calc R
C15 C -0.0231(3) 0.0192(3) 1.6006(2) 0.0806(15) Uani 1 1 d .
H15 H 0.0158 0.0434 1.6041 0.097 Uiso 1 1 calc R
C116 C 0.5873(3) 0.2657(3) 0.24164(17) 0.0694(12) Uani 1 1 d .
H116 H 0.5347 0.3033 0.2446 0.083 Uiso 1 1 calc R
C118 C 0.6701(3) 0.1377(3) 0.2255(2) 0.0775(14) Uani 1 1 d .
H118 H 0.6735 0.0897 0.2168 0.093 Uiso 1 1 calc R
C88 C 0.5200(2) 0.2829(2) 0.65174(18) 0.0674(12) Uani 1 1 d .
H88A H 0.4734 0.3370 0.6354 0.081 Uiso 1 1 calc R
H88B H 0.5180 0.2505 0.6249 0.081 Uiso 1 1 calc R
C45 C 0.2149(3) -0.1519(3) 1.0547(2) 0.0941(17) Uani 1 1 d .
H45A H 0.1690 -0.1755 1.0664 0.113 Uiso 1 1 calc R
H45B H 0.2660 -0.2008 1.0731 0.113 Uiso 1 1 calc R
C14 C -0.1058(4) 0.0588(3) 1.60696(19) 0.0774(14) Uani 1 1 d .
H14A H -0.1224 0.1099 1.6142 0.093 Uiso 1 1 calc R
C61 C 0.2597(3) 0.3696(3) 1.27541(18) 0.0715(12) Uani 1 1 d .
H60 H 0.2504 0.4186 1.2845 0.086 Uiso 1 1 calc R
C33 C 0.0834(4) -0.5566(3) 0.8992(2) 0.0873(17) Uani 1 1 d .
H33 H 0.0513 -0.5882 0.8964 0.105 Uiso 1 1 calc R
C86 C 0.5136(3) 0.2656(3) 0.7774(2) 0.0976(17) Uani 1 1 d .
H86A H 0.4705 0.3222 0.7630 0.117 Uiso 1 1 calc R
H86B H 0.5670 0.2754 0.7731 0.117 Uiso 1 1 calc R
C126 C 0.7385(4) 0.5567(4) 0.5225(3) 0.093(2) Uani 1 1 d .
C22 C -0.1717(3) -0.3845(3) 1.4232(2) 0.0871(16) Uani 1 1 d .
H22 H -0.1240 -0.3683 1.4172 0.104 Uiso 1 1 calc R
C57 C 0.0434(3) 0.3755(3) 1.25786(18) 0.0713(11) Uani 1 1 d .
H57 H -0.0116 0.4091 1.2597 0.086 Uiso 1 1 calc R
C44 C 0.2041(3) -0.0971(3) 1.0921(2) 0.0928(16) Uani 1 1 d .
H44A H 0.1618 -0.0422 1.0654 0.111 Uiso 1 1 calc R
H44B H 0.2561 -0.0846 1.0882 0.111 Uiso 1 1 calc R
C87 C 0.5108(3) 0.2311(3) 0.7284(2) 0.1065(19) Uani 1 1 d .
H87A H 0.4578 0.2204 0.7332 0.128 Uiso 1 1 calc R
H87B H 0.5545 0.1749 0.7423 0.128 Uiso 1 1 calc R
C117 C 0.5942(3) 0.1934(3) 0.2283(2) 0.0843(15) Uani 1 1 d .
H117 H 0.5462 0.1837 0.2213 0.101 Uiso 1 1 calc R
C21 C -0.1823(5) -0.4065(4) 1.3726(3) 0.212(4) Uani 1 1 d .
H21 H -0.2329 -0.4167 1.3750 0.254 Uiso 1 1 calc R
C23 C -0.2145(5) -0.3795(4) 1.4837(3) 0.226(5) Uani 1 1 d .
H23A H -0.2542 -0.3210 1.4700 0.271 Uiso 1 1 calc R
H23B H -0.1742 -0.3867 1.5170 0.271 Uiso 1 1 calc R

loop_
_atom_site_aniso_label
_atom_site_aniso_U_11
_atom_site_aniso_U_22
_atom_site_aniso_U_33
_atom_site_aniso_U_23
_atom_site_aniso_U_13
_atom_site_aniso_U_12
Cu1 0.0398(2) 0.0365(2) 0.02935(18) -0.01672(15) 0.00764(16) -0.01474(19)
Cu2 0.0479(3) 0.0440(2) 0.0337(2) -0.02151(17) 0.01091(17) -0.0231(2)
Cu3 0.0729(3) 0.0555(3) 0.0357(2) -0.02761(19) 0.0188(2) -0.0371(3)
O3 0.0461(14) 0.0398(13) 0.0402(11) -0.0169(10) 0.0057(10) -0.0196(12)
O10 0.0496(14) 0.0359(13) 0.0406(11) -0.0164(10) 0.0062(10) -0.0191(12)
O5 0.0552(15) 0.0351(12) 0.0367(11) -0.0161(9) 0.0030(10) -0.0073(11)
O6 0.0498(15) 0.0583(15) 0.0398(12) -0.0179(11) 0.0078(10) -0.0305(13)
N1 0.0379(15) 0.0370(15) 0.0337(13) -0.0166(11) 0.0071(11) -0.0155(13)
O18 0.0571(16) 0.0583(16) 0.0459(12) -0.0238(11) 0.0088(11) -0.0337(14)
N5 0.0407(16) 0.0378(15) 0.0328(13) -0.0177(11) 0.0067(12) -0.0170(13)
N3 0.0338(15) 0.0344(14) 0.0274(12) -0.0135(11) 0.0036(11) -0.0099(13)
N7 0.0401(16) 0.0441(16) 0.0378(14) -0.0222(12) 0.0083(12) -0.0166(14)
N9 0.0488(18) 0.0452(17) 0.0361(14) -0.0218(12) 0.0081(13) -0.0171(15)
O20 0.089(2) 0.0702(18) 0.0528(14) -0.0345(13) 0.0202(14) -0.0512(17)
O14 0.0630(17) 0.0461(14) 0.0512(13) -0.0185(11) 0.0003(12) -0.0187(13)
N8 0.0447(17) 0.0427(16) 0.0343(14) -0.0207(12) 0.0089(12) -0.0116(14)
O15 0.0439(15) 0.0531(16) 0.0687(16) -0.0308(13) 0.0025(13) 0.0001(13)
N11 0.0515(18) 0.0408(16) 0.0372(14) -0.0211(12) 0.0053(13) -0.0189(15)
O4 0.0607(18) 0.0509(16) 0.0540(14) -0.0219(12) 0.0024(13) -0.0083(15)
O11 0.0520(17) 0.0463(16) 0.0838(18) -0.0276(13) 0.0060(14) -0.0118(14)
O23 0.0546(18) 0.081(2) 0.0589(16) -0.0303(14) 0.0001(14) 0.0015(16)
N2 0.0519(18) 0.0419(16) 0.0310(13) -0.0178(12) 0.0010(12) -0.0130(15)
N4 0.0510(19) 0.0494(18) 0.0316(14) -0.0216(12) 0.0080(13) -0.0086(16)
O22 0.0543(17) 0.0560(17) 0.0678(16) -0.0300(13) -0.0010(14) -0.0011(14)
N12 0.056(2) 0.0466(17) 0.0268(13) -0.0174(12) 0.0010(13) -0.0084(16)
N6 0.057(2) 0.0462(18) 0.0307(14) -0.0158(12) 0.0033(13) -0.0100(16)
O9 0.080(2) 0.0610(17) 0.0586(14) -0.0335(12) 0.0064(13) -0.0350(16)
O25 0.080(2) 0.093(2) 0.0741(17) -0.0576(16) 0.0302(16) -0.053(2)
N10 0.0570(19) 0.0436(17) 0.0343(14) -0.0217(12) 0.0027(13) -0.0147(16)
O13 0.0559(18) 0.079(2) 0.0604(16) -0.0297(14) -0.0040(14) 0.0030(16)
O1 0.0701(19) 0.0740(18) 0.0595(15) -0.0332(13) 0.0116(13) -0.0415(16)
O2 0.0443(17) 0.080(2) 0.0770(18) -0.0335(15) -0.0009(14) -0.0052(16)
O16 0.0468(17) 0.085(2) 0.096(2) -0.0560(16) 0.0123(15) -0.0216(16)
O21 0.0627(19) 0.092(2) 0.0940(19) -0.0612(17) 0.0136(15) -0.0353(18)
O26 0.146(3) 0.053(2) 0.088(2) -0.0388(16) 0.044(2) -0.028(2)
O8 0.0456(17) 0.116(3) 0.0744(18) -0.0450(17) 0.0148(15) -0.0183(18)
O24 0.0543(17) 0.081(2) 0.0719(17) -0.0412(14) 0.0123(14) -0.0252(16)
O12 0.0632(19) 0.0751(19) 0.0682(16) -0.0333(14) 0.0070(14) -0.0244(16)
O27 0.077(2) 0.088(2) 0.0551(15) -0.0278(14) 0.0053(14) -0.0315(18)
O17 0.0519(19) 0.066(2) 0.157(3) -0.053(2) 0.0145(19) -0.0193(17)
O7 0.073(2) 0.062(2) 0.0850(19) -0.0088(15) -0.0024(16) -0.0341(18)
C40 0.047(2) 0.0421(19) 0.0214(14) -0.0125(13) 0.0042(13) -0.0158(17)
C120 0.063(3) 0.045(2) 0.0238(15) -0.0113(14) 0.0065(16) -0.017(2)
C28 0.063(2) 0.0358(19) 0.0400(18) -0.0206(15) 0.0058(17) -0.0034(18)
C36 0.057(2) 0.0423(19) 0.0220(14) -0.0128(13) 0.0054(14) -0.0211(18)
O19 0.069(2) 0.088(3) 0.147(3) -0.047(2) 0.017(2) -0.030(2)
C102 0.054(2) 0.0373(19) 0.0224(14) -0.0102(13) 0.0010(14) -0.0146(18)
C71 0.058(2) 0.043(2) 0.0380(17) -0.0195(15) 0.0120(16) -0.0168(19)
C68 0.045(2) 0.0379(18) 0.0347(16) -0.0184(14) 0.0073(15) -0.0148(17)
C13 0.058(2) 0.0387(19) 0.0220(15) -0.0091(13) 0.0004(15) -0.0129(18)
C31 0.058(2) 0.065(2) 0.0330(17) -0.0226(16) 0.0099(16) -0.034(2)
C8 0.046(2) 0.044(2) 0.0206(14) -0.0111(13) 0.0057(14) -0.0115(17)
C92 0.053(2) 0.0341(18) 0.0358(16) -0.0185(14) 0.0028(15) -0.0138(17)
C113 0.074(3) 0.043(2) 0.0328(17) -0.0143(15) 0.0041(17) -0.010(2)
C82 0.049(2) 0.044(2) 0.0297(16) -0.0173(14) 0.0071(15) -0.0067(18)
C111 0.050(2) 0.044(2) 0.0391(17) -0.0226(15) 0.0068(16) -0.0121(18)
C106 0.053(2) 0.0384(19) 0.0254(15) -0.0105(13) -0.0018(14) -0.0142(18)
C52 0.044(2) 0.050(2) 0.0373(17) -0.0214(15) 0.0027(15) -0.0177(18)
C1 0.0361(19) 0.0410(19) 0.0459(18) -0.0251(15) 0.0035(15) -0.0020(16)
C51 0.046(2) 0.053(2) 0.0427(18) -0.0258(16) 0.0140(16) -0.0176(18)
C110 0.058(2) 0.0348(18) 0.0303(16) -0.0135(14) 0.0033(16) -0.0113(18)
C124 0.053(2) 0.044(2) 0.0269(16) -0.0130(14) 0.0075(15) -0.0071(19)
C78 0.055(2) 0.0374(19) 0.0213(14) -0.0093(13) 0.0018(14) -0.0113(18)
C73 0.052(2) 0.0393(19) 0.0253(15) -0.0124(13) 0.0008(14) -0.0151(18)
C17 0.056(2) 0.051(2) 0.0310(16) -0.0147(15) -0.0010(16) -0.020(2)
C70 0.046(2) 0.050(2) 0.0452(19) -0.0234(16) -0.0023(16) -0.0115(18)
C7 0.051(2) 0.049(2) 0.0236(15) -0.0134(14) 0.0064(14) -0.0194(19)
C5 0.052(2) 0.0335(18) 0.0337(16) -0.0135(14) -0.0001(15) -0.0001(17)
C41 0.053(2) 0.0421(19) 0.0235(15) -0.0138(13) 0.0064(14) -0.0154(18)
C60 0.056(2) 0.045(2) 0.0210(15) -0.0082(14) 0.0038(15) -0.0121(19)
C95 0.070(3) 0.041(2) 0.0391(18) -0.0218(15) 0.0049(17) -0.0153(19)
C112 0.049(2) 0.0399(19) 0.0361(17) -0.0175(14) -0.0020(15) -0.0122(17)
C27 0.061(2) 0.039(2) 0.0299(16) -0.0106(14) 0.0054(16) -0.0082(18)
C48 0.050(2) 0.042(2) 0.0424(18) -0.0222(15) 0.0085(16) -0.0137(18)
C72 0.040(2) 0.042(2) 0.0306(16) -0.0131(14) 0.0040(14) -0.0053(17)
C69 0.037(2) 0.056(2) 0.052(2) -0.0334(17) 0.0085(16) -0.0057(18)
C115 0.054(2) 0.053(2) 0.0294(16) -0.0138(15) 0.0038(16) -0.017(2)
C19 0.064(3) 0.051(2) 0.0307(16) -0.0205(15) 0.0147(17) -0.030(2)
C100 0.083(3) 0.039(2) 0.054(2) -0.0218(17) 0.003(2) -0.013(2)
C12 0.088(3) 0.043(2) 0.0272(16) -0.0122(15) -0.0003(18) -0.023(2)
C24 0.046(2) 0.0360(18) 0.0312(16) -0.0124(13) 0.0061(14) -0.0100(17)
C50 0.059(2) 0.0390(19) 0.0299(16) -0.0133(14) 0.0062(16) -0.0180(18)
C26 0.0379(19) 0.0420(19) 0.0320(16) -0.0170(14) 0.0064(14) -0.0076(16)
C55 0.048(2) 0.052(2) 0.0317(17) -0.0157(15) 0.0054(15) -0.0115(19)
C4 0.056(2) 0.0350(18) 0.0330(17) -0.0170(14) 0.0007(15) 0.0045(17)
C97 0.056(2) 0.047(2) 0.0314(16) -0.0200(15) 0.0023(16) -0.0122(19)
C46 0.075(3) 0.054(2) 0.078(3) -0.028(2) 0.014(2) -0.039(2)
C39 0.043(2) 0.053(2) 0.0311(16) -0.0150(15) 0.0025(15) -0.0145(19)
C125 0.055(2) 0.051(2) 0.0271(16) -0.0170(15) 0.0082(16) -0.009(2)
C35 0.078(3) 0.044(2) 0.0271(16) -0.0139(14) 0.0033(17) -0.026(2)
C6 0.069(3) 0.041(2) 0.0369(17) -0.0168(15) 0.0003(17) -0.0097(19)
C107 0.055(2) 0.043(2) 0.0268(16) -0.0108(14) -0.0013(16) -0.0064(19)
C83 0.043(2) 0.058(2) 0.0341(17) -0.0231(16) 0.0101(15) -0.0128(19)
C3 0.049(2) 0.0364(18) 0.0318(16) -0.0155(14) 0.0032(15) -0.0129(17)
C77 0.072(3) 0.042(2) 0.0313(17) -0.0121(15) 0.0042(17) -0.014(2)
C101 0.067(3) 0.0338(19) 0.0346(17) -0.0112(14) 0.0014(17) -0.0118(19)
C96 0.056(2) 0.057(2) 0.0361(18) -0.0270(16) 0.0073(16) -0.017(2)
C66 0.043(2) 0.057(2) 0.0468(19) -0.0298(17) 0.0101(17) -0.0064(19)
C2 0.053(2) 0.0393(19) 0.0365(17) -0.0150(14) -0.0037(16) -0.0053(18)
C74 0.053(2) 0.051(2) 0.0383(18) -0.0113(16) 0.0029(16) -0.016(2)
C64 0.057(2) 0.056(2) 0.0271(16) -0.0102(15) -0.0026(16) -0.018(2)
C25 0.056(2) 0.0343(18) 0.0375(17) -0.0168(14) 0.0069(16) -0.0049(17)
C18 0.046(2) 0.055(2) 0.0294(16) -0.0112(15) -0.0022(15) -0.008(2)
C98 0.059(3) 0.070(3) 0.059(2) -0.034(2) 0.009(2) -0.019(2)
C79 0.083(3) 0.044(2) 0.056(2) -0.0244(18) 0.010(2) -0.006(2)
C20 0.103(4) 0.070(3) 0.057(2) -0.024(2) 0.017(2) -0.060(3)
C123 0.066(3) 0.061(3) 0.0401(19) -0.0182(18) 0.0096(19) -0.012(2)
C47 0.055(2) 0.048(2) 0.0484(19) -0.0287(17) 0.0163(18) -0.025(2)
C29 0.069(3) 0.049(2) 0.0365(18) -0.0205(16) 0.0124(17) -0.003(2)
C76 0.096(3) 0.051(2) 0.046(2) -0.0186(18) 0.005(2) -0.036(3)
C114 0.050(2) 0.058(2) 0.0250(16) -0.0115(15) 0.0026(16) -0.004(2)
C38 0.060(3) 0.058(2) 0.0302(17) -0.0121(16) 0.0058(16) -0.004(2)
C90 0.045(2) 0.080(3) 0.051(2) -0.0391(19) -0.0012(18) -0.010(2)
C81 0.052(2) 0.059(2) 0.047(2) -0.0240(18) 0.0084(18) -0.005(2)
C103 0.088(3) 0.046(2) 0.043(2) -0.0128(17) 0.002(2) -0.031(2)
C56 0.057(3) 0.062(3) 0.045(2) -0.0195(18) 0.0051(18) -0.013(2)
C37 0.093(3) 0.042(2) 0.0309(18) -0.0150(15) 0.0031(19) -0.008(2)
C109 0.060(2) 0.049(2) 0.0381(18) -0.0198(16) -0.0063(17) -0.0033(19)
C67 0.048(2) 0.051(2) 0.0419(18) -0.0227(16) 0.0005(16) -0.0034(18)
C54 0.054(2) 0.057(2) 0.0286(16) -0.0150(15) 0.0057(16) -0.016(2)
C105 0.056(2) 0.049(2) 0.0342(17) -0.0085(15) 0.0023(16) -0.015(2)
C53 0.078(3) 0.047(2) 0.0392(19) -0.0178(16) 0.0095(18) -0.012(2)
C59 0.073(3) 0.050(2) 0.0324(17) -0.0119(16) -0.0007(18) -0.018(2)
C30 0.047(2) 0.078(3) 0.0302(17) -0.0201(17) 0.0060(16) -0.022(2)
C49 0.055(2) 0.043(2) 0.0354(17) -0.0164(15) -0.0017(16) -0.0084(18)
C121 0.113(4) 0.049(3) 0.042(2) -0.0203(18) 0.017(2) -0.020(3)
C91 0.043(2) 0.075(3) 0.0458(19) -0.0386(18) 0.0062(17) -0.009(2)
C80 0.072(3) 0.063(3) 0.057(2) -0.030(2) 0.013(2) 0.005(2)
C65 0.049(2) 0.058(2) 0.0268(16) -0.0120(15) 0.0005(16) -0.004(2)
C9 0.052(2) 0.060(2) 0.0341(18) -0.0169(16) 0.0086(16) -0.012(2)
C104 0.070(3) 0.050(2) 0.047(2) -0.0108(17) -0.0057(19) -0.028(2)
C119 0.084(3) 0.051(2) 0.0310(18) -0.0124(16) 0.0091(19) -0.025(2)
C99 0.064(3) 0.059(3) 0.068(3) -0.036(2) 0.010(2) 0.003(2)
C16 0.063(3) 0.086(3) 0.058(2) -0.027(2) -0.002(2) -0.037(3)
C42 0.063(3) 0.069(3) 0.045(2) -0.0235(19) 0.0071(19) -0.037(2)
C10 0.061(3) 0.066(3) 0.038(2) -0.0138(18) 0.0080(18) 0.002(2)
C85 0.061(3) 0.065(3) 0.066(2) -0.0277(19) 0.011(2) -0.038(2)
C108 0.053(2) 0.049(2) 0.0460(19) -0.0235(16) 0.0075(17) -0.0079(19)
C11 0.097(4) 0.048(2) 0.0328(19) -0.0175(16) 0.008(2) -0.001(2)
C94 0.047(2) 0.069(3) 0.055(2) -0.0393(19) 0.0145(18) -0.014(2)
C84 0.053(2) 0.061(3) 0.056(2) -0.0318(19) 0.0134(19) -0.029(2)
C58 0.103(4) 0.050(3) 0.042(2) -0.0191(18) 0.004(2) -0.008(3)
C93 0.046(2) 0.069(3) 0.047(2) -0.0303(18) -0.0045(17) -0.003(2)
C32 0.081(3) 0.110(4) 0.058(2) -0.034(2) 0.010(2) -0.060(3)
C75 0.074(3) 0.054(2) 0.044(2) -0.0126(17) -0.001(2) -0.030(2)
C43 0.078(3) 0.118(4) 0.057(2) -0.013(2) 0.005(2) -0.069(3)
C34 0.126(4) 0.063(3) 0.052(2) -0.028(2) 0.007(3) -0.045(3)
C62 0.088(4) 0.081(3) 0.065(3) -0.022(2) -0.009(3) -0.042(3)
C89 0.059(3) 0.068(3) 0.052(2) -0.027(2) 0.013(2) -0.027(2)
C122 0.088(4) 0.049(3) 0.054(2) -0.0194(19) 0.019(2) 0.000(2)
C63 0.056(3) 0.071(3) 0.057(2) -0.018(2) -0.003(2) -0.015(2)
C15 0.116(4) 0.083(4) 0.068(3) -0.030(2) -0.009(3) -0.060(4)
C116 0.064(3) 0.085(3) 0.052(2) -0.022(2) 0.003(2) -0.025(3)
C118 0.111(4) 0.080(3) 0.056(2) -0.030(2) 0.015(3) -0.050(3)
C88 0.072(3) 0.074(3) 0.067(2) -0.023(2) 0.009(2) -0.047(3)
C45 0.125(5) 0.114(4) 0.078(3) -0.037(3) 0.023(3) -0.089(4)
C14 0.138(5) 0.052(3) 0.049(2) -0.023(2) -0.003(3) -0.035(3)
C61 0.108(4) 0.055(3) 0.050(2) -0.0171(19) -0.002(2) -0.028(3)
C33 0.132(5) 0.100(4) 0.071(3) -0.039(3) 0.008(3) -0.082(4)
C86 0.100(4) 0.150(5) 0.091(3) -0.064(3) 0.040(3) -0.089(4)
C126 0.162(6) 0.090(4) 0.086(3) -0.073(3) 0.093(4) -0.093(5)
C22 0.115(4) 0.130(4) 0.068(3) -0.052(3) 0.044(3) -0.099(4)
C57 0.068(3) 0.067(3) 0.059(2) -0.026(2) 0.010(2) -0.001(2)
C44 0.089(4) 0.111(4) 0.115(4) -0.070(3) 0.057(3) -0.063(3)
C87 0.116(5) 0.159(5) 0.094(3) -0.062(3) 0.043(3) -0.103(4)
C117 0.109(4) 0.104(4) 0.065(3) -0.034(3) 0.011(3) -0.068(4)
C21 0.362(10) 0.288(8) 0.216(6) -0.218(6) 0.242(7) -0.304(9)
C23 0.418(11) 0.222(7) 0.226(6) -0.194(6) 0.273(8) -0.281(8)

loop_
_atom_type_symbol
_atom_type_description
_atom_type_scat_dispersion_real
_atom_type_scat_dispersion_imag
_atom_type_scat_source
C C 0.0033 0.0016 'International Tables Vol C Tables 4.2.6.8 and 6.1.1.4'
H H 0.0000 0.0000 'International Tables Vol C Tables 4.2.6.8 and 6.1.1.4'
N N 0.0061 0.0033 'International Tables Vol C Tables 4.2.6.8 and 6.1.1.4'
O O 0.0106 0.0060 'International Tables Vol C Tables 4.2.6.8 and 6.1.1.4'
Cu Cu 0.3201 1.2651 'International Tables Vol C Tables 4.2.6.8 and 6.1.1.4'

loop_
_geom_angle_atom_site_label_1
_geom_angle_atom_site_label_2
_geom_angle_atom_site_label_3
_geom_angle
_geom_angle_site_symmetry_3
O6 Cu1 O3 165.82(9) .
O6 Cu1 N1 89.31(8) .
O3 Cu1 N1 88.36(8) .
O6 Cu1 N3 88.88(8) .
O3 Cu1 N3 92.11(8) .
N1 Cu1 N3 174.38(10) .
O6 Cu1 O5 97.87(8) .
O3 Cu1 O5 96.23(8) .
N1 Cu1 O5 93.54(9) .
N3 Cu1 O5 91.98(8) .
O18 Cu2 O10 169.06(10) .
O18 Cu2 N7 89.19(9) .
O10 Cu2 N7 89.69(8) .
O18 Cu2 N5 90.96(8) .
O10 Cu2 N5 89.63(8) .
N7 Cu2 N5 177.14(11) .
O18 Cu2 O14 101.70(8) .
O10 Cu2 O14 89.24(8) .
N7 Cu2 O14 95.92(9) .
N5 Cu2 O14 86.85(9) .
O20 Cu3 O25 169.70(12) .
O20 Cu3 N11 89.93(9) .
O25 Cu3 N11 87.63(9) .
O20 Cu3 N9 89.44(9) .
O25 Cu3 N9 92.61(9) .
N11 Cu3 N9 177.80(12) .
C19 O3 Cu1 111.3(2) .
C47 O10 Cu2 105.3(2) .
C42 O6 Cu1 124.2(2) .
C5 N1 C1 116.4(3) .
C5 N1 Cu1 121.2(2) .
C1 N1 Cu1 122.2(2) .
C84 O18 Cu2 121.1(2) .
C48 N5 C52 117.8(3) .
C48 N5 Cu2 121.2(2) .
C52 N5 Cu2 120.7(2) .
C24 N3 C28 116.6(2) .
C24 N3 Cu1 118.60(19) .
C28 N3 Cu1 124.3(2) .
C66 N7 C70 117.6(3) .
C66 N7 Cu2 119.8(2) .
C70 N7 Cu2 122.6(2) .
C90 N9 C94 116.2(3) .
C90 N9 Cu3 122.4(2) .
C94 N9 Cu3 121.2(2) .
C89 O20 Cu3 122.2(3) .
C83 N8 C72 124.9(3) .
C83 N8 C71 118.1(3) .
C72 N8 C71 117.0(3) .
C108 N11 C112 118.2(3) .
C108 N11 Cu3 119.2(2) .
C112 N11 Cu3 121.8(2) .
C7 N2 C18 125.1(3) .
C7 N2 C6 118.6(3) .
C18 N2 C6 116.3(3) .
C30 N4 C41 124.8(3) .
C30 N4 C29 117.5(3) .
C41 N4 C29 117.6(3) .
C114 N12 C125 125.0(3) .
C114 N12 C113 117.4(3) .
C125 N12 C113 117.6(3) .
C54 N6 C65 124.9(3) .
C54 N6 C53 118.5(3) .
C65 N6 C53 116.6(3) .
C126 O25 Cu3 102.6(3) .
C107 N10 C96 125.2(3) .
C107 N10 C95 117.0(3) .
C96 N10 C95 117.8(3) .
C39 C40 C36 119.4(3) .
C39 C40 C41 120.2(3) .
C36 C40 C41 120.4(3) .
C124 C120 C115 121.5(3) .
C124 C120 C119 118.4(4) .
C115 C120 C119 120.1(3) .
N3 C28 C27 123.1(3) .
C35 C36 C31 120.5(3) .
C35 C36 C40 119.2(3) .
C31 C36 C40 120.3(3) .
C97 C102 C106 120.7(3) .
C97 C102 C101 118.9(3) .
C106 C102 C101 120.4(3) .
N8 C71 C68 113.7(2) .
C67 C68 C69 117.1(3) .
C67 C68 C71 120.2(3) .
C69 C68 C71 122.7(3) .
C8 C13 C17 120.7(3) .
C8 C13 C12 119.2(3) .
C17 C13 C12 120.1(3) .
C32 C31 C36 119.7(4) .
C32 C31 C30 119.8(4) .
C36 C31 C30 120.5(3) .
C9 C8 C13 120.4(3) .
C9 C8 C7 119.3(3) .
C13 C8 C7 120.3(3) .
C93 C92 C91 117.1(3) .
C93 C92 C95 120.8(3) .
C91 C92 C95 122.1(3) .
N12 C113 C110 112.6(2) .
C81 C82 C78 120.4(3) .
C81 C82 C83 120.2(3) .
C78 C82 C83 119.3(3) .
C110 C111 C112 119.5(3) .
C105 C106 C102 119.9(3) .
C105 C106 C107 119.8(3) .
C102 C106 C107 120.3(3) .
N5 C52 C51 122.6(3) .
N1 C1 C2 123.2(3) .
C52 C51 C50 119.3(3) .
C111 C110 C109 117.5(3) .
C111 C110 C113 121.7(3) .
C109 C110 C113 120.8(3) .
C123 C124 C120 120.5(3) .
C123 C124 C125 119.4(3) .
C120 C124 C125 120.1(3) .
C82 C78 C77 119.3(3) .
C82 C78 C73 121.3(3) .
C77 C78 C73 119.3(3) .
C74 C73 C78 120.9(3) .
C74 C73 C72 119.1(3) .
C78 C73 C72 120.0(3) .
C16 C17 C13 120.2(3) .
C16 C17 C18 119.4(4) .
C13 C17 C18 120.4(3) .
N7 C70 C69 122.6(3) .
O1 C7 N2 119.9(3) .
O1 C7 C8 123.3(3) .
N2 C7 C8 116.8(3) .
N1 C5 C4 123.6(3) .
O9 C41 N4 119.8(3) .
O9 C41 C40 123.3(3) .
N4 C41 C40 116.8(3) .
C55 C60 C59 119.5(4) .
C55 C60 C64 121.1(3) .
C59 C60 C64 119.4(3) .
N10 C95 C92 113.2(2) .
N11 C112 C111 122.3(3) .
C26 C27 C28 120.2(3) .
N5 C48 C49 122.8(3) .
O15 C72 N8 119.6(3) .
O15 C72 C73 123.7(3) .
N8 C72 C73 116.7(3) .
C70 C69 C68 119.8(3) .
C116 C115 C120 119.9(3) .
C116 C115 C114 119.9(4) .
C120 C115 C114 120.2(3) .
O4 C19 O3 122.8(3) .
O4 C19 C20 121.4(3) .
O3 C19 C20 115.8(3) .
C99 C100 C101 120.6(3) .
C14 C12 C13 117.9(4) .
C14 C12 C11 124.0(4) .
C13 C12 C11 118.1(3) .
N3 C24 C25 123.7(3) .
C49 C50 C51 117.9(3) .
C49 C50 C53 121.2(3) .
C51 C50 C53 121.0(3) .
C27 C26 C25 117.1(3) .
C27 C26 C29 119.5(3) .
C25 C26 C29 123.4(3) .
C56 C55 C60 120.4(3) .
C56 C55 C54 119.6(3) .
C60 C55 C54 119.9(3) .
C3 C4 C5 119.9(3) .
C98 C97 C102 120.3(3) .
C98 C97 C96 119.6(3) .
C102 C97 C96 120.2(3) .
C45 C46 C47 113.8(3) .
C40 C39 C38 120.7(3) .
O24 C125 N12 120.2(3) .
O24 C125 C124 123.5(3) .
N12 C125 C124 116.3(3) .
C36 C35 C37 119.5(3) .
C36 C35 C34 118.0(4) .
C37 C35 C34 122.6(4) .
N2 C6 C3 112.8(2) .
O22 C107 N10 119.7(3) .
O22 C107 C106 123.3(3) .
N10 C107 C106 117.0(3) .
O16 C83 N8 119.8(3) .
O16 C83 C82 122.6(3) .
N8 C83 C82 117.6(3) .
C2 C3 C4 117.1(3) .
C2 C3 C6 120.6(3) .
C4 C3 C6 122.3(3) .
C79 C77 C76 123.8(3) .
C79 C77 C78 118.7(3) .
C76 C77 C78 117.5(4) .
C100 C101 C102 119.3(3) .
C100 C101 C103 123.1(3) .
C102 C101 C103 117.6(3) .
O21 C96 N10 120.4(3) .
O21 C96 C97 123.2(3) .
N10 C96 C97 116.4(3) .
N7 C66 C67 122.9(3) .
C3 C2 C1 119.8(3) .
C73 C74 C75 120.3(4) .
C63 C64 C60 120.0(3) .
C63 C64 C65 120.3(4) .
C60 C64 C65 119.7(3) .
C24 C25 C26 119.4(3) .
O2 C18 N2 119.6(3) .
O2 C18 C17 123.8(3) .
N2 C18 C17 116.7(3) .
C97 C98 C99 120.0(4) .
C80 C79 C77 120.5(4) .
C21 C20 C19 117.9(3) .
C124 C123 C122 120.9(4) .
O11 C47 O10 122.5(3) .
O11 C47 C46 120.1(3) .
O10 C47 C46 117.4(3) .
N4 C29 C26 115.1(2) .
C75 C76 C77 122.7(3) .
O23 C114 N12 119.4(3) .
O23 C114 C115 123.8(4) .
N12 C114 C115 116.8(3) .
C37 C38 C39 120.4(4) .
N9 C90 C91 123.6(3) .
C82 C81 C80 120.0(4) .
C104 C103 C101 121.6(3) .
C55 C56 C57 120.6(4) .
C38 C37 C35 120.8(3) .
C108 C109 C110 119.6(3) .
C68 C67 C66 120.1(3) .
O12 C54 N6 120.1(3) .
O12 C54 C55 123.1(4) .
N6 C54 C55 116.8(3) .
C106 C105 C104 120.0(4) .
N6 C53 C50 113.0(2) .
C61 C59 C60 118.3(4) .
C61 C59 C58 123.8(4) .
C60 C59 C58 117.9(4) .
O8 C30 N4 119.0(4) .
O8 C30 C31 124.4(3) .
N4 C30 C31 116.6(3) .
C50 C49 C48 119.6(3) .
C122 C121 C119 121.5(4) .
C92 C91 C90 119.9(3) .
C79 C80 C81 121.0(4) .
O13 C65 N6 119.1(3) .
O13 C65 C64 123.3(4) .
N6 C65 C64 117.6(3) .
C8 C9 C10 120.5(3) .
C103 C104 C105 120.4(3) .
C118 C119 C121 123.1(4) .
C118 C119 C120 117.8(4) .
C121 C119 C120 119.2(4) .
C100 C99 C98 121.0(4) .
C17 C16 C15 119.6(4) .
O7 C42 O6 124.9(3) .
O7 C42 C43 119.8(3) .
O6 C42 C43 115.3(4) .
C11 C10 C9 120.4(4) .
C84 C85 C86 110.6(3) .
N11 C108 C109 122.9(3) .
C10 C11 C12 121.4(4) .
N9 C94 C93 123.6(3) .
O17 C84 O18 125.5(3) .
O17 C84 C85 118.2(3) .
O18 C84 C85 116.3(4) .
C57 C58 C59 121.0(4) .
C92 C93 C94 119.7(3) .
C31 C32 C33 120.0(4) .
C76 C75 C74 119.2(3) .
C44 C43 C42 113.3(3) .
C33 C34 C35 121.0(4) .
C61 C62 C63 120.8(4) .
O19 C89 O20 125.4(4) .
O19 C89 C88 117.1(4) .
O20 C89 C88 117.4(4) .
C121 C122 C123 119.5(4) .
C64 C63 C62 120.1(4) .
C14 C15 C16 121.3(4) .
C115 C116 C117 120.1(4) .
C117 C118 C119 121.8(4) .
C87 C88 C89 112.5(3) .
C44 C45 C46 118.0(4) .
C15 C14 C12 120.8(4) .
C62 C61 C59 121.3(4) .
C34 C33 C32 120.9(4) .
C87 C86 C85 118.7(4) .
O26 C126 O25 121.2(4) .
O26 C126 C23 121.3(6) 1_664
O25 C126 C23 117.5(6) 1_664
C21 C22 C23 135.7(5) .
C58 C57 C56 120.6(4) .
C45 C44 C43 123.7(4) .
C86 C87 C88 118.6(4) .
C118 C117 C116 120.3(4) .
C22 C21 C20 134.2(5) .
C22 C23 C126 118.1(4) 1_446

loop_
_geom_bond_atom_site_label_1
_geom_bond_atom_site_label_2
_geom_bond_distance
_geom_bond_site_symmetry_2
Cu1 O6 1.9672(19) .
Cu1 O3 1.9775(17) .
Cu1 N1 2.016(2) .
Cu1 N3 2.040(2) .
Cu1 O5 2.349(2) .
Cu2 O18 1.9602(19) .
Cu2 O10 1.9904(18) .
Cu2 N7 2.021(2) .
Cu2 N5 2.022(2) .
Cu2 O14 2.408(2) .
Cu3 O20 1.948(2) .
Cu3 O25 1.987(2) .
Cu3 N11 2.010(2) .
Cu3 N9 2.014(2) .
O3 C19 1.280(4) .
O10 C47 1.274(4) .
O6 C42 1.273(4) .
N1 C5 1.329(4) .
N1 C1 1.328(4) .
O18 C84 1.268(4) .
N5 C48 1.323(4) .
N5 C52 1.344(4) .
N3 C24 1.317(4) .
N3 C28 1.334(3) .
N7 C66 1.320(4) .
N7 C70 1.334(4) .
N9 C90 1.322(4) .
N9 C94 1.327(4) .
O20 C89 1.244(4) .
N8 C83 1.387(4) .
N8 C72 1.397(4) .
N8 C71 1.477(3) .
O15 C72 1.208(4) .
N11 C108 1.314(4) .
N11 C112 1.335(4) .
O4 C19 1.227(4) .
O11 C47 1.231(4) .
O23 C114 1.214(4) .
N2 C7 1.394(4) .
N2 C18 1.397(4) .
N2 C6 1.460(4) .
N4 C30 1.405(4) .
N4 C41 1.400(4) .
N4 C29 1.458(4) .
O22 C107 1.213(4) .
N12 C114 1.398(4) .
N12 C125 1.397(4) .
N12 C113 1.466(4) .
N6 C54 1.383(4) .
N6 C65 1.399(4) .
N6 C53 1.484(4) .
O9 C41 1.222(3) .
O25 C126 1.284(6) .
N10 C107 1.392(4) .
N10 C96 1.396(4) .
N10 C95 1.469(4) .
O13 C65 1.221(4) .
O1 C7 1.219(3) .
O2 C18 1.212(4) .
O16 C83 1.221(4) .
O21 C96 1.218(4) .
O26 C126 1.195(6) .
O8 C30 1.214(4) .
O24 C125 1.209(4) .
O12 C54 1.220(4) .
O17 C84 1.214(4) .
O7 C42 1.222(4) .
C40 C39 1.372(4) .
C40 C36 1.420(4) .
C40 C41 1.462(4) .
C120 C124 1.400(4) .
C120 C115 1.387(5) .
C120 C119 1.422(5) .
C28 C27 1.373(4) .
C36 C35 1.400(4) .
C36 C31 1.410(5) .
O19 C89 1.233(5) .
C102 C97 1.406(4) .
C102 C106 1.406(4) .
C102 C101 1.410(4) .
C71 C68 1.503(4) .
C68 C67 1.367(4) .
C68 C69 1.378(4) .
C13 C8 1.406(4) .
C13 C17 1.403(5) .
C13 C12 1.421(4) .
C31 C32 1.364(4) .
C31 C30 1.469(5) .
C8 C9 1.363(4) .
C8 C7 1.472(4) .
C92 C93 1.365(4) .
C92 C91 1.363(4) .
C92 C95 1.516(4) .
C113 C110 1.505(4) .
C82 C81 1.363(5) .
C82 C78 1.403(4) .
C82 C83 1.469(4) .
C111 C110 1.379(4) .
C111 C112 1.386(4) .
C106 C105 1.372(4) .
C106 C107 1.467(4) .
C52 C51 1.383(4) .
C1 C2 1.378(4) .
C51 C50 1.380(4) .
C110 C109 1.378(4) .
C124 C123 1.374(5) .
C124 C125 1.488(4) .
C78 C77 1.418(4) .
C78 C73 1.408(4) .
C73 C74 1.373(4) .
C73 C72 1.468(4) .
C17 C16 1.375(4) .
C17 C18 1.473(5) .
C70 C69 1.384(4) .
C5 C4 1.370(4) .
C60 C55 1.400(4) .
C60 C59 1.414(5) .
C60 C64 1.411(5) .
C27 C26 1.352(4) .
C48 C49 1.384(4) .
C115 C116 1.378(5) .
C115 C114 1.480(5) .
C19 C20 1.527(4) .
C100 C99 1.352(5) .
C100 C101 1.401(5) .
C12 C14 1.406(5) .
C12 C11 1.411(5) .
C24 C25 1.368(4) .
C50 C49 1.380(4) .
C50 C53 1.516(4) .
C26 C25 1.386(4) .
C26 C29 1.502(4) .
C55 C56 1.361(5) .
C55 C54 1.476(5) .
C4 C3 1.367(4) .
C97 C98 1.374(5) .
C97 C96 1.480(4) .
C46 C45 1.469(4) .
C46 C47 1.518(4) .
C39 C38 1.396(4) .
C35 C37 1.402(5) .
C35 C34 1.416(5) .
C6 C3 1.517(4) .
C3 C2 1.370(4) .
C77 C79 1.399(5) .
C77 C76 1.415(5) .
C101 C103 1.420(4) .
C66 C67 1.385(4) .
C74 C75 1.409(4) .
C64 C63 1.362(4) .
C64 C65 1.451(5) .
C98 C99 1.391(5) .
C79 C80 1.361(5) .
C20 C21 1.414(5) .
C123 C122 1.386(5) .
C76 C75 1.357(5) .
C38 C37 1.354(4) .
C90 C91 1.374(4) .
C81 C80 1.394(5) .
C103 C104 1.342(5) .
C56 C57 1.388(5) .
C109 C108 1.382(4) .
C105 C104 1.412(4) .
C59 C61 1.395(5) .
C59 C58 1.420(5) .
C121 C122 1.368(5) .
C121 C119 1.387(5) .
C9 C10 1.397(5) .
C119 C118 1.395(5) .
C16 C15 1.396(5) .
C42 C43 1.535(5) .
C10 C11 1.348(5) .
C85 C84 1.519(4) .
C85 C86 1.527(5) .
C94 C93 1.374(4) .
C58 C57 1.348(5) .
C32 C33 1.408(6) .
C43 C44 1.478(5) .
C34 C33 1.344(6) .
C62 C61 1.346(6) .
C62 C63 1.398(5) .
C89 C88 1.524(4) .
C15 C14 1.361(6) .
C116 C117 1.397(5) .
C118 C117 1.347(6) .
C88 C87 1.492(5) .
C45 C44 1.445(5) .
C86 C87 1.408(6) .
C126 C23 1.515(5) 1_664
C22 C21 1.321(5) .
C22 C23 1.400(5) .
C23 C126 1.515(5) 1_446
